data_7231479
loop_
_publ_author_name
'Mei, Ying-Xuan'
'Hua, Xiu-Ni'
'Gao, Ji-Xing'
'Liao, Wei-Qiang'

_publ_section_title
;
 Switchable dielectric phase transition behaviors in two
 organic--inorganic copper(ii) halides with distinct coordination
 geometries
;
_journal_issue 40
_journal_name_full CrystEngComm
_journal_page_first 6261
_journal_paper_doi 10.1039/C8CE01263F
_journal_volume 20
_journal_year 2018
_chemical_formula_moiety 'Cl3 Cu, C4 H11 Cl N'
_chemical_formula_sum 'C4 H11 Cl4 Cu N'
_chemical_formula_weight 278.49
_space_group_crystal_system triclinic
_space_group_IT_number 2
_space_group_name_Hall '-P 1'
_space_group_name_H-M_alt 'P -1'
_symmetry_space_group_name_Hall '-P 1'
_symmetry_space_group_name_H-M 'P -1'
_atom_sites_solution_hydrogens geom
_audit_creation_method SHELXL-2014/7
_audit_update_record
;
2018-07-27 deposited with the CCDC.
2018-09-03 downloaded from the CCDC.
;
_cell_angle_alpha 66.616(13)
_cell_angle_beta 82.87(2)
_cell_angle_gamma 79.14(2)
_cell_formula_units_Z 2
_cell_length_a 6.4110(8)
_cell_length_b 8.835
_cell_length_c 9.7295(2)
_cell_measurement_reflns_used 3133
_cell_measurement_temperature 343(2)
_cell_measurement_theta_max 25.242
_cell_measurement_theta_min 3.240
_cell_volume 496.02(8)
_computing_cell_refinement 'CrystalClear (Rigaku Inc., 2008)'
_computing_data_collection 'CrystalClear (Rigaku Inc., 2008)'
_computing_data_reduction 'CrystalClear (Rigaku Inc., 2008)'
_computing_molecular_graphics 'DIAMOND (Brandenburg & Putz, 2005)'
_computing_publication_material 'SHELXL-2014/7 (Sheldrick 2014)'
_computing_structure_refinement 'SHELXL-2014/7 (Sheldrick, 2014)'
_computing_structure_solution 'SHELXL-2014/7 (Sheldrick 2014)'
_diffrn_ambient_temperature 343(2)
_diffrn_measured_fraction_theta_full 0.962
_diffrn_measured_fraction_theta_max 0.962
_diffrn_measurement_device_type 'Rigaku SCXmini diffractometer'
_diffrn_measurement_method '\w scans'
_diffrn_radiation_type MoK\a
_diffrn_radiation_wavelength 0.71073
_diffrn_reflns_av_R_equivalents 0.0333
_diffrn_reflns_av_unetI/netI 0.0610
_diffrn_reflns_Laue_measured_fraction_full 0.962
_diffrn_reflns_Laue_measured_fraction_max 0.962
_diffrn_reflns_limit_h_max 7
_diffrn_reflns_limit_h_min -6
_diffrn_reflns_limit_k_max 10
_diffrn_reflns_limit_k_min -10
_diffrn_reflns_limit_l_max 11
_diffrn_reflns_limit_l_min -11
_diffrn_reflns_number 3133
_diffrn_reflns_point_group_measured_fraction_full 0.962
_diffrn_reflns_point_group_measured_fraction_max 0.962
_diffrn_reflns_theta_full 25.242
_diffrn_reflns_theta_max 25.242
_diffrn_reflns_theta_min 3.240
_exptl_absorpt_coefficient_mu 3.211
_exptl_absorpt_correction_type multi-scan
_exptl_crystal_colour 'dark brown'
_exptl_crystal_density_diffrn 1.865
_exptl_crystal_description block
_exptl_crystal_F_000 278
_exptl_crystal_size_max 0.3
_exptl_crystal_size_mid 0.2
_exptl_crystal_size_min 0.1
_exptl_transmission_factor_max 0.725
_exptl_transmission_factor_min 0.467
_refine_diff_density_max 0.367
_refine_diff_density_min -0.378
_refine_diff_density_rms 0.075
_refine_ls_extinction_coef 0.0347(14)
_refine_ls_extinction_expression Fc^*^=kFc[1+0.001xFc^2^\l^3^/sin(2\q)]^-1/4^
_refine_ls_extinction_method 'SHELXL-2014/7 (Sheldrick 2014'
_refine_ls_goodness_of_fit_ref 0.992
_refine_ls_hydrogen_treatment constr
_refine_ls_matrix_type full
_refine_ls_number_parameters 95
_refine_ls_number_reflns 1802
_refine_ls_number_restraints 0
_refine_ls_restrained_S_all 0.992
_refine_ls_R_factor_all 0.0389
_refine_ls_R_factor_gt 0.0291
_refine_ls_shift/su_max 0.000
_refine_ls_shift/su_mean 0.000
_refine_ls_structure_factor_coef Fsqd
_refine_ls_weighting_details 'w=1/[\s^2^(Fo^2^)+(0.0108P)^2^] where P=(Fo^2^+2Fc^2^)/3'
_refine_ls_weighting_scheme calc
_refine_ls_wR_factor_gt 0.0561
_refine_ls_wR_factor_ref 0.0587
_reflns_Friedel_coverage 0.000
_reflns_number_gt 1304
_reflns_number_total 1802
_reflns_threshold_expression 'I > 2\s(I)'
_cod_data_source_file c8ce01263f2.cif
_cod_data_source_block p1
_cod_depositor_comments 'Adding full bibliography for 7231477--7231479.cif.'
_cod_original_cell_volume 496.05(9)
_cod_database_code 7231479
_shelx_shelxl_version_number 2014/7
_shelx_space_group_comment
;
The symmetry employed for this shelxl refinement is uniquely defined
by the following loop, which should always be used as a source of
symmetry information in preference to the above space-group names.
They are only intended as comments.
;

loop_
_space_group_symop_operation_xyz
'x, y, z'
'-x, -y, -z'

loop_
_atom_site_label
_atom_site_type_symbol
_atom_site_fract_x
_atom_site_fract_y
_atom_site_fract_z
_atom_site_U_iso_or_equiv
_atom_site_adp_type
_atom_site_occupancy
_atom_site_site_symmetry_order
_atom_site_calc_flag
_atom_site_refinement_flags_posn
_atom_site_refinement_flags_adp
Cu1 Cu 0.27199(6) 0.40685(5) 0.56717(5) 0.03139(17) Uani 1 1 d . .
Cl1 Cl 0.59096(13) 0.36491(11) 0.43321(11) 0.0403(3) Uani 1 1 d . .
Cl2 Cl 0.04712(12) 0.53037(12) 0.31826(9) 0.0373(2) Uani 1 1 d . .
Cl3 Cl 0.26775(13) 0.12900(11) 0.68000(10) 0.0421(3) Uani 1 1 d . .
Cl4 Cl 0.43412(15) 0.34032(13) -0.05247(11) 0.0513(3) Uani 1 1 d . .
N1 N 0.1856(4) 0.1520(3) 0.1744(3) 0.0280(7) Uani 1 1 d . .
C2 C -0.0149(5) 0.2595(5) 0.1076(4) 0.0459(10) Uani 1 1 d . .
H2A H -0.0523 0.3475 0.1446 0.069 Uiso 1 1 calc R U
H2B H -0.1275 0.1933 0.1349 0.069 Uiso 1 1 calc R U
H2C H 0.0063 0.3069 0.0004 0.069 Uiso 1 1 calc R U
C4 C 0.2406(5) 0.0109(5) 0.1217(4) 0.0434(10) Uani 1 1 d . .
H4A H 0.2567 0.0547 0.0142 0.065 Uiso 1 1 calc R U
H4B H 0.1290 -0.0565 0.1544 0.065 Uiso 1 1 calc R U
H4C H 0.3714 -0.0560 0.1627 0.065 Uiso 1 1 calc R U
C3 C 0.1517(5) 0.0823(5) 0.3429(3) 0.0445(10) Uani 1 1 d . .
H3A H 0.2796 0.0129 0.3869 0.067 Uiso 1 1 calc R U
H3B H 0.0377 0.0173 0.3717 0.067 Uiso 1 1 calc R U
H3C H 0.1160 0.1724 0.3772 0.067 Uiso 1 1 calc R U
C1 C 0.3647(5) 0.2516(4) 0.1405(3) 0.0335(9) Uani 1 1 d . .
H1A H 0.4882 0.1797 0.1924 0.040 Uiso 1 1 calc R U
H1B H 0.3235 0.3399 0.1784 0.040 Uiso 1 1 calc R U

loop_
_atom_site_aniso_label
_atom_site_aniso_U_11
_atom_site_aniso_U_22
_atom_site_aniso_U_33
_atom_site_aniso_U_23
_atom_site_aniso_U_13
_atom_site_aniso_U_12
Cu1 0.0286(3) 0.0290(3) 0.0355(3) -0.0123(2) 0.00449(19) -0.00612(19)
Cl1 0.0348(5) 0.0362(6) 0.0552(6) -0.0246(5) 0.0130(4) -0.0117(4)
Cl2 0.0290(5) 0.0492(6) 0.0331(5) -0.0180(5) 0.0027(4) -0.0020(4)
Cl3 0.0383(5) 0.0292(5) 0.0511(6) -0.0056(5) -0.0020(4) -0.0090(4)
Cl4 0.0620(6) 0.0547(7) 0.0400(6) -0.0180(5) 0.0158(5) -0.0281(5)
N1 0.0267(15) 0.0328(18) 0.0243(15) -0.0110(13) -0.0001(12) -0.0048(13)
C2 0.031(2) 0.047(3) 0.050(2) -0.009(2) -0.0084(17) -0.0004(18)
C4 0.045(2) 0.046(3) 0.049(2) -0.028(2) 0.0026(19) -0.0130(19)
C3 0.054(2) 0.055(3) 0.019(2) -0.0069(19) 0.0052(18) -0.016(2)
C1 0.0355(19) 0.037(2) 0.032(2) -0.0154(18) -0.0003(16) -0.0109(17)

loop_
_atom_type_symbol
_atom_type_description
_atom_type_scat_dispersion_real
_atom_type_scat_dispersion_imag
_atom_type_scat_source
C C 0.0033 0.0016 'International Tables Vol C Tables 4.2.6.8 and 6.1.1.4'
H H 0.0000 0.0000 'International Tables Vol C Tables 4.2.6.8 and 6.1.1.4'
Cl Cl 0.1484 0.1585 'International Tables Vol C Tables 4.2.6.8 and 6.1.1.4'
Cu Cu 0.3201 1.2651 'International Tables Vol C Tables 4.2.6.8 and 6.1.1.4'
N N 0.0061 0.0033 'International Tables Vol C Tables 4.2.6.8 and 6.1.1.4'

loop_
_geom_angle_atom_site_label_1
_geom_angle_atom_site_label_2
_geom_angle_atom_site_label_3
_geom_angle
_geom_angle_site_symmetry_1
_geom_angle_site_symmetry_3
Cl3 Cu1 Cl2 92.95(4) . 2_566
Cl3 Cu1 Cl1 91.40(4) . .
Cl2 Cu1 Cl1 175.06(4) 2_566 .
Cl3 Cu1 Cl1 145.96(4) . 2_666
Cl2 Cu1 Cl1 93.79(4) 2_566 2_666
Cl1 Cu1 Cl1 83.88(4) . 2_666
Cl3 Cu1 Cl2 109.01(4) . .
Cl2 Cu1 Cl2 83.98(3) 2_566 .
Cl1 Cu1 Cl2 92.40(3) . .
Cl1 Cu1 Cl2 104.87(4) 2_666 .
Cu1 Cl1 Cu1 96.12(4) . 2_666
Cu1 Cl2 Cu1 96.02(3) 2_566 .
C2 N1 C4 109.8(3) . .
C2 N1 C1 111.5(3) . .
C4 N1 C1 111.8(2) . .
C2 N1 C3 108.8(2) . .
C4 N1 C3 109.2(3) . .
C1 N1 C3 105.5(2) . .
N1 C2 H2A 109.5 . .
N1 C2 H2B 109.5 . .
H2A C2 H2B 109.5 . .
N1 C2 H2C 109.5 . .
H2A C2 H2C 109.5 . .
H2B C2 H2C 109.5 . .
N1 C4 H4A 109.5 . .
N1 C4 H4B 109.5 . .
H4A C4 H4B 109.5 . .
N1 C4 H4C 109.5 . .
H4A C4 H4C 109.5 . .
H4B C4 H4C 109.5 . .
N1 C3 H3A 109.5 . .
N1 C3 H3B 109.5 . .
H3A C3 H3B 109.5 . .
N1 C3 H3C 109.5 . .
H3A C3 H3C 109.5 . .
H3B C3 H3C 109.5 . .
N1 C1 Cl4 112.7(2) . .
N1 C1 H1A 109.0 . .
Cl4 C1 H1A 109.0 . .
N1 C1 H1B 109.0 . .
Cl4 C1 H1B 109.0 . .
H1A C1 H1B 107.8 . .

loop_
_geom_bond_atom_site_label_1
_geom_bond_atom_site_label_2
_geom_bond_distance
_geom_bond_site_symmetry_2
Cu1 Cl3 2.2607(10) .
Cu1 Cl2 2.2875(9) 2_566
Cu1 Cl1 2.3354(10) .
Cu1 Cl1 2.3452(10) 2_666
Cu1 Cl2 2.7037(11) .
Cl1 Cu1 2.3452(10) 2_666
Cl2 Cu1 2.2875(9) 2_566
Cl4 C1 1.758(3) .
N1 C2 1.495(4) .
N1 C4 1.496(4) .
N1 C1 1.503(4) .
N1 C3 1.508(4) .
C2 H2A 0.9600 .
C2 H2B 0.9600 .
C2 H2C 0.9600 .
C4 H4A 0.9600 .
C4 H4B 0.9600 .
C4 H4C 0.9600 .
C3 H3A 0.9600 .
C3 H3B 0.9600 .
C3 H3C 0.9600 .
C1 H1A 0.9700 .
C1 H1B 0.9700 .

loop_
_geom_hbond_atom_site_label_D
_geom_hbond_atom_site_label_H
_geom_hbond_atom_site_label_A
_geom_hbond_distance_DH
_geom_hbond_distance_HA
_geom_hbond_distance_DA
_geom_hbond_angle_DHA
_geom_hbond_site_symmetry_A
C1 H1B Cl2 0.97 2.81 3.718(4) 155.3 .
C1 H1A Cl3 0.97 2.76 3.645(4) 152.1 2_656
C3 H3C Cl2 0.96 2.94 3.803(4) 150.8 .
C3 H3B Cl3 0.96 2.73 3.624(4) 154.5 2_556
C4 H4C Cl3 0.96 2.76 3.652(4) 154.0 2_656
C4 H4B Cl3 0.96 2.87 3.733(3) 149.7 2_556
C2 H2C Cl2 0.96 2.89 3.823(4) 165.3 2_565
C2 H2B Cl3 0.96 2.94 3.784(4) 147.1 2_556
C2 H2A Cl2 0.96 2.95 3.813(4) 150.4 .

loop_
_geom_torsion_atom_site_label_1
_geom_torsion_atom_site_label_2
_geom_torsion_atom_site_label_3
_geom_torsion_atom_site_label_4
_geom_torsion
C2 N1 C1 Cl4 -63.4(3)
C4 N1 C1 Cl4 60.0(3)
C3 N1 C1 Cl4 178.5(2)
